data_4036639
loop_
_publ_author_name
'Zhang, Ju'
'Zhang, Xinying'
'Fan, Xuesen'

_publ_section_title
;
 Synthesis of Indeno[1',2':4,5]imidazo[1,2-a]pyridin-11-ones and
 Chromeno[4',3':4,5]imidazo[1,2-a]pyridin-6-ones through
 Palladium-Catalyzed Cascade Reactions of
 2-(2-Bromophenyl)imidazo[1,2-a]pyridines.
;
_journal_issue 8
_journal_name_full 'The Journal of organic chemistry'
_journal_page_first 3206
_journal_page_last 3213
_journal_paper_doi 10.1021/acs.joc.6b00166
_journal_volume 81
_journal_year 2016
_chemical_formula_moiety 'C15 H10 N2 O2'
_chemical_formula_sum 'C15 H10 N2 O2'
_chemical_formula_weight 250.25
_space_group_crystal_system monoclinic
_space_group_IT_number 14
_space_group_name_Hall '-P 2yn'
_space_group_name_H-M_alt 'P 1 21/n 1'
_atom_sites_solution_hydrogens geom
_atom_sites_solution_primary direct
_audit_creation_date 2015-09-02
_audit_creation_method
;
Olex2 1.2
(compiled 2015.01.26 svn.r3150 for OlexSys, GUI svn.r4998)
;
_cell_angle_alpha 90
_cell_angle_beta 91.925(4)
_cell_angle_gamma 90
_cell_formula_units_Z 4
_cell_length_a 5.4955(15)
_cell_length_b 8.697(2)
_cell_length_c 24.108(7)
_cell_measurement_reflns_used 2004
_cell_measurement_temperature 296(2)
_cell_measurement_theta_max 25.596
_cell_measurement_theta_min 3.382
_cell_volume 1151.6(5)
_computing_cell_refinement 'SAINT v8.27A (Bruker, 2012)'
_computing_data_reduction 'SAINT v8.27A (Bruker, 2012)'
_computing_molecular_graphics 'Olex2 (Dolomanov et al., 2009)'
_computing_publication_material 'Olex2 (Dolomanov et al., 2009)'
_computing_structure_refinement 'XL (Sheldrick, 2008)'
_computing_structure_solution 'ShelXT (Sheldrick, 2015)'
_diffrn_ambient_temperature 296.15
_diffrn_measured_fraction_theta_full 0.999
_diffrn_measured_fraction_theta_max 0.977
_diffrn_measurement_device_type 'CCD area detector'
_diffrn_radiation_type MoK\a
_diffrn_radiation_wavelength 0.71073
_diffrn_reflns_av_R_equivalents 0.0270
_diffrn_reflns_av_unetI/netI 0.0340
_diffrn_reflns_Laue_measured_fraction_full 0.999
_diffrn_reflns_Laue_measured_fraction_max 0.977
_diffrn_reflns_limit_h_max 7
_diffrn_reflns_limit_h_min -7
_diffrn_reflns_limit_k_max 7
_diffrn_reflns_limit_k_min -11
_diffrn_reflns_limit_l_max 29
_diffrn_reflns_limit_l_min -28
_diffrn_reflns_number 6587
_diffrn_reflns_point_group_measured_fraction_full 0.999
_diffrn_reflns_point_group_measured_fraction_max 0.977
_diffrn_reflns_theta_full 25.242
_diffrn_reflns_theta_max 27.487
_diffrn_reflns_theta_min 1.690
_exptl_absorpt_coefficient_mu 0.098
_exptl_absorpt_correction_type none
_exptl_crystal_colour 'clear light yellow'
_exptl_crystal_colour_lustre clear
_exptl_crystal_colour_modifier light
_exptl_crystal_colour_primary yellow
_exptl_crystal_density_diffrn 1.443
_exptl_crystal_description block
_exptl_crystal_F_000 520
_exptl_crystal_size_max 0.24
_exptl_crystal_size_mid 0.22
_exptl_crystal_size_min 0.2
_refine_diff_density_max 0.383
_refine_diff_density_min -0.427
_refine_diff_density_rms 0.196
_refine_ls_extinction_method none
_refine_ls_goodness_of_fit_ref 1.082
_refine_ls_hydrogen_treatment constr
_refine_ls_matrix_type full
_refine_ls_number_parameters 173
_refine_ls_number_reflns 2584
_refine_ls_number_restraints 0
_refine_ls_restrained_S_all 1.082
_refine_ls_R_factor_all 0.0776
_refine_ls_R_factor_gt 0.0434
_refine_ls_shift/su_max 0.000
_refine_ls_shift/su_mean 0.000
_refine_ls_structure_factor_coef Fsqd
_refine_ls_weighting_details 'w=1/[\s^2^(Fo^2^)+(0.0794P)^2^+0.0735P] where P=(Fo^2^+2Fc^2^)/3'
_refine_ls_weighting_scheme calc
_refine_ls_wR_factor_gt 0.1197
_refine_ls_wR_factor_ref 0.1459
_reflns_Friedel_coverage 0.000
_reflns_number_gt 1757
_reflns_number_total 2584
_reflns_threshold_expression 'I > 2\s(I)'
_cod_data_source_file jo6b00166_si_001.cif
_cod_data_source_block chjxxp_0m_pl
_cod_database_code 4036639
_shelx_space_group_comment
;
The symmetry employed for this shelxl refinement is uniquely defined
by the following loop, which should always be used as a source of
symmetry information in preference to the above space-group names.
They are only intended as comments.
;
_olex2_refinement_description
;
1. Fixed Uiso
 At 1.2 times of:
  All C(H) groups
 At 1.5 times of:
  All C(H,H,H) groups
2.a Aromatic/amide H refined with riding coordinates:
 C13(H13), C9(H9), C10(H10), C5(H5), C2(H2), C3(H3), C4(H4)
2.b Idealised Me refined as rotating group:
 C12(H12A,H12B,H12C)
;
_shelx_shelxl_version_number 2014/7
_olex2_submission_special_instructions 'No special instructions were received'

loop_
_space_group_symop_operation_xyz
'x, y, z'
'-x+1/2, y+1/2, -z+1/2'
'-x, -y, -z'
'x-1/2, -y-1/2, z-1/2'

loop_
_atom_site_label
_atom_site_type_symbol
_atom_site_fract_x
_atom_site_fract_y
_atom_site_fract_z
_atom_site_U_iso_or_equiv
_atom_site_adp_type
_atom_site_occupancy
_atom_site_site_symmetry_order
_atom_site_calc_flag
_atom_site_refinement_flags_posn
O1 O 0.1777(2) 0.76568(16) 0.13930(5) 0.0484(4) Uani 1 1 d .
O2 O 0.0557(2) 0.90153(16) 0.06539(6) 0.0544(4) Uani 1 1 d .
N2 N 0.4759(2) 0.75881(16) 0.00464(6) 0.0355(4) Uani 1 1 d .
N1 N 0.7391(3) 0.59501(18) 0.04903(6) 0.0421(4) Uani 1 1 d .
C14 C 0.4024(3) 0.74213(19) 0.05853(7) 0.0371(4) Uani 1 1 d .
C6 C 0.5384(3) 0.6022(2) 0.14113(7) 0.0400(4) Uani 1 1 d .
C7 C 0.5674(3) 0.6427(2) 0.08390(7) 0.0376(4) Uani 1 1 d .
C1 C 0.3382(3) 0.6657(2) 0.16661(8) 0.0425(5) Uani 1 1 d .
C11 C 0.4892(3) 0.8341(2) -0.08897(7) 0.0407(4) Uani 1 1 d .
C13 C 0.3807(3) 0.8413(2) -0.03953(7) 0.0382(4) Uani 1 1 d .
H13 H 0.2427 0.9016 -0.0355 0.046 Uiso 1 1 calc R
C8 C 0.6817(3) 0.6668(2) 0.00074(7) 0.0386(4) Uani 1 1 d .
C15 C 0.2012(3) 0.8113(2) 0.08442(8) 0.0409(5) Uani 1 1 d .
C9 C 0.7964(3) 0.6608(2) -0.05022(8) 0.0441(5) Uani 1 1 d .
H9 H 0.9356 0.6016 -0.0543 0.053 Uiso 1 1 calc R
C10 C 0.7010(3) 0.7430(2) -0.09367(8) 0.0450(5) Uani 1 1 d .
H10 H 0.7771 0.7392 -0.1275 0.054 Uiso 1 1 calc R
C5 C 0.6903(4) 0.5035(2) 0.17202(8) 0.0501(5) Uani 1 1 d .
H5 H 0.8260 0.4608 0.1559 0.060 Uiso 1 1 calc R
C2 C 0.2878(4) 0.6313(3) 0.22093(8) 0.0533(5) Uani 1 1 d .
H2 H 0.1532 0.6743 0.2374 0.064 Uiso 1 1 calc R
C12 C 0.3847(4) 0.9199(2) -0.13849(8) 0.0518(5) Uani 1 1 d .
H12A H 0.3152 0.8481 -0.1648 0.078 Uiso 1 1 calc GR
H12B H 0.5115 0.9772 -0.1555 0.078 Uiso 1 1 calc GR
H12C H 0.2606 0.9893 -0.1267 0.078 Uiso 1 1 calc GR
C3 C 0.4395(4) 0.5326(3) 0.25031(9) 0.0596(6) Uani 1 1 d .
H3 H 0.4063 0.5083 0.2869 0.071 Uiso 1 1 calc R
C4 C 0.6411(4) 0.4690(3) 0.22603(9) 0.0572(6) Uani 1 1 d .
H4 H 0.7430 0.4029 0.2463 0.069 Uiso 1 1 calc R

loop_
_atom_site_aniso_label
_atom_site_aniso_U_11
_atom_site_aniso_U_22
_atom_site_aniso_U_33
_atom_site_aniso_U_23
_atom_site_aniso_U_13
_atom_site_aniso_U_12
O1 0.0471(8) 0.0545(9) 0.0443(8) -0.0004(6) 0.0097(6) 0.0093(6)
O2 0.0487(8) 0.0533(9) 0.0617(9) 0.0047(7) 0.0094(6) 0.0204(7)
N2 0.0313(7) 0.0354(8) 0.0396(8) -0.0033(6) 0.0016(6) 0.0055(6)
N1 0.0376(8) 0.0444(9) 0.0442(9) -0.0008(7) 0.0011(6) 0.0084(7)
C14 0.0351(9) 0.0368(10) 0.0396(10) -0.0032(7) 0.0022(7) 0.0031(7)
C6 0.0394(9) 0.0390(10) 0.0414(10) -0.0027(8) -0.0011(7) -0.0023(8)
C7 0.0342(9) 0.0350(9) 0.0435(10) -0.0037(8) 0.0008(7) 0.0008(7)
C1 0.0431(10) 0.0415(10) 0.0429(11) -0.0021(8) -0.0002(8) -0.0022(8)
C11 0.0404(10) 0.0392(10) 0.0425(11) -0.0031(8) 0.0009(8) -0.0012(8)
C13 0.0345(9) 0.0374(10) 0.0426(11) -0.0001(8) 0.0000(7) 0.0051(8)
C8 0.0329(9) 0.0366(10) 0.0461(11) -0.0047(8) 0.0005(7) 0.0046(7)
C15 0.0382(10) 0.0402(10) 0.0445(11) -0.0049(8) 0.0048(8) 0.0026(8)
C9 0.0334(9) 0.0493(12) 0.0498(12) -0.0051(9) 0.0064(8) 0.0083(8)
C10 0.0418(11) 0.0511(12) 0.0426(11) -0.0048(9) 0.0084(8) 0.0021(9)
C5 0.0469(11) 0.0521(12) 0.0509(12) 0.0023(10) -0.0057(9) 0.0029(9)
C2 0.0536(12) 0.0636(14) 0.0431(12) -0.0012(10) 0.0089(9) -0.0051(10)
C12 0.0553(12) 0.0557(13) 0.0446(11) 0.0040(9) 0.0040(9) 0.0076(10)
C3 0.0653(14) 0.0698(15) 0.0433(11) 0.0053(10) -0.0009(10) -0.0125(12)
C4 0.0604(13) 0.0602(14) 0.0501(12) 0.0089(10) -0.0120(10) -0.0025(11)

loop_
_atom_type_symbol
_atom_type_description
_atom_type_scat_dispersion_real
_atom_type_scat_dispersion_imag
_atom_type_scat_source
C C 0.0033 0.0016 'International Tables Vol C Tables 4.2.6.8 and 6.1.1.4'
H H 0.0000 0.0000 'International Tables Vol C Tables 4.2.6.8 and 6.1.1.4'
N N 0.0061 0.0033 'International Tables Vol C Tables 4.2.6.8 and 6.1.1.4'
O O 0.0106 0.0060 'International Tables Vol C Tables 4.2.6.8 and 6.1.1.4'

loop_
_geom_angle_atom_site_label_1
_geom_angle_atom_site_label_2
_geom_angle_atom_site_label_3
_geom_angle
C1 O1 C15 123.47(14)
C14 N2 C8 105.51(14)
C13 N2 C14 131.97(15)
C13 N2 C8 122.50(15)
C8 N1 C7 104.33(15)
N2 C14 C7 105.89(15)
N2 C14 C15 128.68(16)
C7 C14 C15 125.43(17)
C1 C6 C7 116.15(16)
C1 C6 C5 118.44(17)
C5 C6 C7 125.40(17)
N1 C7 C14 112.26(16)
N1 C7 C6 128.66(16)
C14 C7 C6 119.08(16)
O1 C1 C6 122.55(17)
C2 C1 O1 116.17(17)
C2 C1 C6 121.28(18)
C13 C11 C10 118.98(17)
C13 C11 C12 120.56(17)
C10 C11 C12 120.46(17)
N2 C13 H13 120.3
C11 C13 N2 119.47(16)
C11 C13 H13 120.3
N2 C8 C9 118.13(16)
N1 C8 N2 112.00(15)
N1 C8 C9 129.88(17)
O1 C15 C14 113.28(16)
O2 C15 O1 117.89(16)
O2 C15 C14 128.83(18)
C8 C9 H9 120.5
C10 C9 C8 118.93(17)
C10 C9 H9 120.5
C11 C10 H10 119.0
C9 C10 C11 121.98(18)
C9 C10 H10 119.0
C6 C5 H5 119.7
C4 C5 C6 120.5(2)
C4 C5 H5 119.7
C1 C2 H2 120.5
C3 C2 C1 119.1(2)
C3 C2 H2 120.5
C11 C12 H12A 109.5
C11 C12 H12B 109.5
C11 C12 H12C 109.5
H12A C12 H12B 109.5
H12A C12 H12C 109.5
H12B C12 H12C 109.5
C2 C3 H3 119.6
C2 C3 C4 120.7(2)
C4 C3 H3 119.6
C5 C4 C3 120.0(2)
C5 C4 H4 120.0
C3 C4 H4 120.0

loop_
_geom_bond_atom_site_label_1
_geom_bond_atom_site_label_2
_geom_bond_distance
O1 C1 1.389(2)
O1 C15 1.392(2)
O2 C15 1.200(2)
N2 C14 1.381(2)
N2 C13 1.373(2)
N2 C8 1.392(2)
N1 C7 1.350(2)
N1 C8 1.349(2)
C14 C7 1.381(2)
C14 C15 1.421(2)
C6 C7 1.438(3)
C6 C1 1.393(3)
C6 C5 1.395(3)
C1 C2 1.380(3)
C11 C13 1.352(3)
C11 C10 1.416(3)
C11 C12 1.506(3)
C13 H13 0.9300
C8 C9 1.400(3)
C9 H9 0.9300
C9 C10 1.358(3)
C10 H10 0.9300
C5 H5 0.9300
C5 C4 1.372(3)
C2 H2 0.9300
C2 C3 1.376(3)
C12 H12A 0.9600
C12 H12B 0.9600
C12 H12C 0.9600
C3 H3 0.9300
C3 C4 1.386(3)
C4 H4 0.9300

loop_
_geom_torsion_atom_site_label_1
_geom_torsion_atom_site_label_2
_geom_torsion_atom_site_label_3
_geom_torsion_atom_site_label_4
_geom_torsion
O1 C1 C2 C3 179.82(17)
N2 C14 C7 N1 -0.5(2)
N2 C14 C7 C6 -179.93(15)
N2 C14 C15 O1 178.57(16)
N2 C14 C15 O2 -1.8(3)
N2 C8 C9 C10 -0.8(3)
N1 C8 C9 C10 179.05(18)
C14 N2 C13 C11 -178.57(18)
C14 N2 C8 N1 -0.13(19)
C14 N2 C8 C9 179.77(16)
C6 C1 C2 C3 0.2(3)
C6 C5 C4 C3 -0.1(3)
C7 N1 C8 N2 -0.1(2)
C7 N1 C8 C9 179.97(19)
C7 C14 C15 O1 -1.9(3)
C7 C14 C15 O2 177.70(18)
C7 C6 C1 O1 -1.6(3)
C7 C6 C1 C2 178.01(17)
C7 C6 C5 C4 -177.91(18)
C1 O1 C15 O2 -178.01(16)
C1 O1 C15 C14 1.6(2)
C1 C6 C7 N1 -178.03(17)
C1 C6 C7 C14 1.3(2)
C1 C6 C5 C4 0.7(3)
C1 C2 C3 C4 0.4(3)
C13 N2 C14 C7 179.04(16)
C13 N2 C14 C15 -1.3(3)
C13 N2 C8 N1 -178.98(15)
C13 N2 C8 C9 0.9(3)
C13 C11 C10 C9 0.9(3)
C8 N2 C14 C7 0.34(18)
C8 N2 C14 C15 179.96(18)
C8 N2 C13 C11 -0.1(3)
C8 N1 C7 C14 0.4(2)
C8 N1 C7 C6 179.78(17)
C8 C9 C10 C11 -0.1(3)
C15 O1 C1 C6 0.1(3)
C15 O1 C1 C2 -179.56(17)
C15 C14 C7 N1 179.91(17)
C15 C14 C7 C6 0.4(3)
C10 C11 C13 N2 -0.9(3)
C5 C6 C7 N1 0.6(3)
C5 C6 C7 C14 179.98(17)
C5 C6 C1 O1 179.66(16)
C5 C6 C1 C2 -0.7(3)
C2 C3 C4 C5 -0.4(3)
C12 C11 C13 N2 178.32(16)
C12 C11 C10 C9 -178.24(18)
